data_2217377
loop_
_publ_author_name
'Pan, Zi-Cai'
'Zhang, Kou-Lin'
'Ng, Seik Weng'

_publ_section_title
;
 Bis(4-aminopyridinium) bis(oxalato-\k^2^<i>O</i>,<i>O</i>')cuprate(II)
 dihydrate
;
_journal_coeditor_code XU2384
_journal_issue 1
_journal_name_full 'Acta Crystallographica Section E'
_journal_page_first m221
_journal_page_last m221
_journal_paper_doi 10.1107/S160053680706117X
_journal_volume 64
_journal_year 2008
_chemical_formula_iupac '(C5 H7 N2)2 [Cu (C2 O4)2], 2H2 O'
_chemical_formula_moiety '2(C5 H7 N2 +), C4 Cu O8 2-, 2(H2 O)'
_chemical_formula_sum 'C14 H18 Cu N4 O10'
_chemical_formula_weight 465.86
_chemical_name_systematic
;
Bis(4-aminopyridinium) bis(oxalato-\k^2^O,O')cuprate(II) dihydrate
;
_space_group_IT_number 14
_symmetry_cell_setting monoclinic
_symmetry_space_group_name_Hall '-P 2ybc'
_symmetry_space_group_name_H-M 'P 1 21/c 1'
_atom_sites_solution_hydrogens geom
_atom_sites_solution_primary direct
_atom_sites_solution_secondary difmap
_audit_creation_method SHELXL-97
_cell_angle_alpha 90.00
_cell_angle_beta 90.4500(10)
_cell_angle_gamma 90.00
_cell_formula_units_Z 2
_cell_length_a 3.7105(3)
_cell_length_b 20.3110(10)
_cell_length_c 11.9261(9)
_cell_measurement_reflns_used 2198
_cell_measurement_temperature 295(2)
_cell_measurement_theta_max 25.1
_cell_measurement_theta_min 2.0
_cell_volume 898.77(11)
_computing_cell_refinement 'SAINT (Bruker, 2000)'
_computing_data_collection 'SMART (Bruker, 2000)'
_computing_data_reduction 'SAINT (Bruker, 2000)'
_computing_molecular_graphics 'X-Seed (Barbour, 2001)'
_computing_publication_material 'publCIF (Westrip, 2007)'
_computing_structure_refinement 'SHELXL97 (Sheldrick, 1997)'
_computing_structure_solution 'SHELXS97 (Sheldrick, 1997)'
_diffrn_ambient_temperature 295(2)
_diffrn_measured_fraction_theta_full 0.990
_diffrn_measured_fraction_theta_max 0.990
_diffrn_measurement_device_type 'Bruker SMART area-detector diffractometer'
_diffrn_measurement_method '\f and \w scans'
_diffrn_radiation_monochromator graphite
_diffrn_radiation_source 'fine-focus sealed tube'
_diffrn_radiation_type MoK\a
_diffrn_radiation_wavelength 0.71073
_diffrn_reflns_av_R_equivalents 0.0162
_diffrn_reflns_av_sigmaI/netI 0.0239
_diffrn_reflns_limit_h_max 4
_diffrn_reflns_limit_h_min -4
_diffrn_reflns_limit_k_max 24
_diffrn_reflns_limit_k_min -21
_diffrn_reflns_limit_l_max 14
_diffrn_reflns_limit_l_min -8
_diffrn_reflns_number 2623
_diffrn_reflns_theta_full 25.06
_diffrn_reflns_theta_max 25.06
_diffrn_reflns_theta_min 1.98
_diffrn_standards_decay_% 0
_diffrn_standards_interval_count 0
_diffrn_standards_interval_time 0
_diffrn_standards_number 0
_exptl_absorpt_coefficient_mu 1.281
_exptl_absorpt_correction_T_max 0.905
_exptl_absorpt_correction_T_min 0.764
_exptl_absorpt_correction_type multi-scan
_exptl_absorpt_process_details '(SADABS; Sheldrick, 1996)'
_exptl_crystal_colour Blue
_exptl_crystal_density_diffrn 1.721
_exptl_crystal_density_method 'not measured'
_exptl_crystal_description Block
_exptl_crystal_F_000 478
_exptl_crystal_size_max 0.14
_exptl_crystal_size_mid 0.10
_exptl_crystal_size_min 0.08
_refine_diff_density_max 0.225
_refine_diff_density_min -0.488
_refine_ls_extinction_method none
_refine_ls_goodness_of_fit_ref 1.122
_refine_ls_hydrogen_treatment mixed
_refine_ls_matrix_type full
_refine_ls_number_parameters 153
_refine_ls_number_reflns 1590
_refine_ls_number_restraints 5
_refine_ls_restrained_S_all 1.121
_refine_ls_R_factor_all 0.0404
_refine_ls_R_factor_gt 0.0372
_refine_ls_shift/su_max 0.001
_refine_ls_shift/su_mean <0.001
_refine_ls_structure_factor_coef Fsqd
_refine_ls_weighting_details 'calc w=1/[\s^2^(Fo^2^)+(0.0536P)^2^+1.2237P] where P=(Fo^2^+2Fc^2^)/3'
_refine_ls_weighting_scheme calc
_refine_ls_wR_factor_gt 0.1054
_refine_ls_wR_factor_ref 0.1094
_reflns_number_gt 1498
_reflns_number_total 1590
_reflns_threshold_expression I>2\s(I)
_cod_data_source_file xu2384.cif
_cod_data_source_block I
_cod_depositor_comments
;
The following automatic conversions were performed:
'_symmetry_cell_setting' value 'Monoclinic' changed to 'monoclinic'
according to '/home/saulius/struct/CIF-dictionaries/cif_core.dic'
dictionary named 'cif_core.dic' version 2.4.1 from 2010-06-29.

Automatic conversion script
Id: cif_fix_enum 1527 2010-12-29 10:47:43Z saulius 

The following automatic conversions were performed:

'_symmetry_cell_setting' value 'Monoclinic' changed to 'monoclinic'
according to /home/saulius/struct/CIF-dictionaries/cif_core.dic
dictionary named 'cif_core.dic' version 2.4.1 from 2010-06-29.

Automatic conversion script
Id: cif_fix_values 1715 2011-07-08 13:25:40Z adriana 
;
_cod_original_cell_volume 898.80(10)
_cod_original_sg_symbol_H-M 'P 21/c'
_cod_database_code 2217377
_cod_database_fobs_code 2217377

loop_
_symmetry_equiv_pos_as_xyz
'x, y, z'
'-x, y+1/2, -z+1/2'
'-x, -y, -z'
'x, -y-1/2, z-1/2'

loop_
_atom_site_type_symbol
_atom_site_label
_atom_site_fract_x
_atom_site_fract_y
_atom_site_fract_z
_atom_site_U_iso_or_equiv
_atom_site_adp_type
_atom_site_calc_flag
_atom_site_refinement_flags
_atom_site_occupancy
Cu Cu1 0.5000 0.5000 0.5000 0.0283(2) Uani d S 1
O O1 0.8063(6) 0.52464(11) 0.37661(18) 0.0352(5) Uani d . 1
O O2 1.0084(7) 0.48225(12) 0.21648(19) 0.0399(6) Uani d . 1
O O3 0.4985(6) 0.41370(10) 0.43287(17) 0.0313(5) Uani d . 1
O O4 0.7190(7) 0.36328(11) 0.28166(19) 0.0386(5) Uani d . 1
O O1w 1.1418(8) 0.65099(13) 0.3772(2) 0.0477(6) Uani d D 1
N N1 1.1417(8) 0.37249(17) 0.0727(2) 0.0439(7) Uani d D 1
N N2 1.5342(8) 0.27528(14) -0.1995(2) 0.0365(6) Uani d D 1
C C1 0.8457(8) 0.47791(15) 0.3044(2) 0.0275(6) Uani d . 1
C C2 0.6748(8) 0.41168(14) 0.3400(2) 0.0275(6) Uani d . 1
C C3 1.1500(8) 0.3067(2) 0.0721(3) 0.0411(8) Uani d . 1
H H3 1.0674 0.2837 0.1343 0.049 Uiso calc R 1
C C4 1.2757(8) 0.27283(17) -0.0171(3) 0.0354(7) Uani d . 1
H H4 1.2776 0.2270 -0.0160 0.043 Uiso calc R 1
C C5 1.4040(7) 0.30699(15) -0.1115(2) 0.0266(6) Uani d . 1
C C6 1.3848(8) 0.37643(16) -0.1090(3) 0.0344(7) Uani d . 1
H H6 1.4609 0.4011 -0.1702 0.041 Uiso calc R 1
C C7 1.2545(9) 0.40679(17) -0.0167(3) 0.0428(8) Uani d . 1
H H7 1.2429 0.4525 -0.0151 0.051 Uiso calc R 1
H H11 1.045(13) 0.6140(13) 0.363(4) 0.084(17) Uiso d D 1
H H12 1.268(11) 0.642(3) 0.434(3) 0.077(17) Uiso d D 1
H H1 1.068(10) 0.3915(18) 0.132(2) 0.046(11) Uiso d D 1
H H21 1.563(10) 0.2337(6) -0.199(3) 0.042(10) Uiso d D 1
H H22 1.621(11) 0.2979(18) -0.253(2) 0.055(12) Uiso d D 1

loop_
_atom_site_aniso_label
_atom_site_aniso_U_11
_atom_site_aniso_U_22
_atom_site_aniso_U_33
_atom_site_aniso_U_12
_atom_site_aniso_U_13
_atom_site_aniso_U_23
Cu1 0.0380(3) 0.0234(3) 0.0237(3) -0.00362(19) 0.0082(2) -0.00456(18)
O1 0.0493(13) 0.0257(11) 0.0309(11) -0.0074(10) 0.0139(10) -0.0061(9)
O2 0.0526(14) 0.0358(12) 0.0314(12) -0.0023(11) 0.0165(11) -0.0029(10)
O3 0.0416(12) 0.0258(11) 0.0265(11) -0.0047(9) 0.0058(9) -0.0030(8)
O4 0.0550(14) 0.0256(11) 0.0354(12) -0.0043(10) 0.0117(10) -0.0088(9)
O1w 0.0663(17) 0.0358(14) 0.0411(14) -0.0106(12) -0.0018(13) 0.0083(11)
N1 0.0379(15) 0.064(2) 0.0295(15) 0.0085(14) -0.0009(12) -0.0171(14)
N2 0.0476(16) 0.0320(15) 0.0300(14) 0.0043(12) 0.0065(12) -0.0016(12)
C1 0.0325(15) 0.0265(15) 0.0236(15) 0.0023(12) 0.0016(12) -0.0007(11)
C2 0.0310(14) 0.0277(15) 0.0240(14) 0.0019(11) 0.0004(12) -0.0020(12)
C3 0.0321(16) 0.065(2) 0.0265(16) 0.0059(15) -0.0001(13) 0.0060(16)
C4 0.0328(15) 0.0393(17) 0.0342(16) 0.0024(13) -0.0023(13) 0.0077(14)
C5 0.0248(13) 0.0307(15) 0.0244(14) 0.0030(11) -0.0051(11) -0.0015(12)
C6 0.0353(16) 0.0330(16) 0.0348(17) 0.0010(13) 0.0012(13) 0.0021(13)
C7 0.0436(18) 0.0353(18) 0.049(2) 0.0056(14) -0.0018(16) -0.0133(16)

loop_
_atom_type_symbol
_atom_type_description
_atom_type_scat_dispersion_real
_atom_type_scat_dispersion_imag
_atom_type_scat_source
C C 0.0033 0.0016 'International Tables Vol C Tables 4.2.6.8 and 6.1.1.4'
H H 0.0000 0.0000 'International Tables Vol C Tables 4.2.6.8 and 6.1.1.4'
N N 0.0061 0.0033 'International Tables Vol C Tables 4.2.6.8 and 6.1.1.4'
O O 0.0106 0.0060 'International Tables Vol C Tables 4.2.6.8 and 6.1.1.4'
Cu Cu 0.3201 1.2651 'International Tables Vol C Tables 4.2.6.8 and 6.1.1.4'

loop_
_geom_angle_atom_site_label_1
_geom_angle_atom_site_label_2
_geom_angle_atom_site_label_3
_geom_angle_site_symmetry_1
_geom_angle_site_symmetry_3
_geom_angle
_geom_angle_publ_flag
O3 Cu1 O3 . 3_666 180 ?
O3 Cu1 O1 . 3_666 94.70(10) ?
O3 Cu1 O1 3_666 3_666 85.40(10) ?
O1 Cu1 O3 . . 85.40(10) yes
O3 Cu1 O1 3_666 . 94.70(10) ?
O1 Cu1 O1 3_666 . 180 ?
C1 O1 Cu1 . . 112.83(19) ?
C2 O3 Cu1 . . 112.66(18) ?
H11 O1w H12 . . 101(5) ?
C3 N1 C7 . . 120.4(3) ?
C3 N1 H1 . . 118(3) ?
C7 N1 H1 . . 122(3) ?
C5 N2 H21 . . 122(3) ?
C5 N2 H22 . . 118(3) ?
H21 N2 H22 . . 120(4) ?
O2 C1 O1 . . 125.5(3) ?
O2 C1 C2 . . 120.4(3) ?
O1 C1 C2 . . 114.0(2) ?
O4 C2 O3 . . 126.0(3) ?
O4 C2 C1 . . 119.2(3) ?
O3 C2 C1 . . 114.8(2) ?
N1 C3 C4 . . 121.4(3) ?
N1 C3 H3 . . 119.3 ?
C4 C3 H3 . . 119.3 ?
C3 C4 C5 . . 119.9(3) ?
C3 C4 H4 . . 120.0 ?
C5 C4 H4 . . 120.0 ?
N2 C5 C4 . . 121.4(3) ?
N2 C5 C6 . . 121.4(3) ?
C4 C5 C6 . . 117.2(3) ?
C7 C6 C5 . . 119.3(3) ?
C7 C6 H6 . . 120.3 ?
C5 C6 H6 . . 120.3 ?
N1 C7 C6 . . 121.7(3) ?
N1 C7 H7 . . 119.2 ?
C6 C7 H7 . . 119.2 ?

loop_
_geom_bond_atom_site_label_1
_geom_bond_atom_site_label_2
_geom_bond_site_symmetry_2
_geom_bond_distance
_geom_bond_publ_flag
Cu1 O1 . 1.932(2) yes
Cu1 O3 . 1.927(2) yes
Cu1 O3 3_666 1.927(2) ?
Cu1 O1 3_666 1.932(2) ?
O1 C1 . 1.290(4) ?
O2 C1 . 1.217(4) ?
O3 C2 . 1.291(4) ?
O4 C2 . 1.216(4) ?
O1w H11 . 0.85(3) ?
O1w H12 . 0.85(3) ?
N1 C3 . 1.337(5) ?
N1 C7 . 1.343(5) ?
N1 H1 . 0.85(3) ?
N2 C5 . 1.325(4) ?
N2 H21 . 0.850(10) ?
N2 H22 . 0.85(3) ?
C1 C2 . 1.548(4) ?
C3 C4 . 1.352(5) ?
C3 H3 . 0.9300 ?
C4 C5 . 1.409(4) ?
C4 H4 . 0.9300 ?
C5 C6 . 1.413(4) ?
C6 C7 . 1.355(5) ?
C6 H6 . 0.9300 ?
C7 H7 . 0.9300 ?

loop_
_geom_hbond_atom_site_label_D
_geom_hbond_atom_site_label_H
_geom_hbond_atom_site_label_A
_geom_hbond_site_symmetry_A
_geom_hbond_distance_DH
_geom_hbond_distance_HA
_geom_hbond_distance_DA
_geom_hbond_angle_DHA
_geom_hbond_publ_flag
O1w H11 O1 . 0.85(3) 2.03(2) 2.852(3) 164(5) yes
O1w H12 O3 3_766 0.85(3) 2.12(5) 2.931(3) 160(5) yes
N1 H1 O2 . 0.85(3) 2.12(2) 2.858(4) 146(4) yes
N2 H21 O4 4_665 0.850(10) 2.070(10) 2.906(4) 168(4) yes
N2 H22 O1w 3_865 0.85(3) 2.02(3) 2.867(4) 176(4) yes

loop_
_geom_torsion_atom_site_label_1
_geom_torsion_atom_site_label_2
_geom_torsion_atom_site_label_3
_geom_torsion_atom_site_label_4
_geom_torsion_site_symmetry_1
_geom_torsion
O3 Cu1 O1 C1 . 5.3(2)
O3 Cu1 O1 C1 3_666 -174.7(2)
O1 Cu1 O3 C2 3_666 177.2(2)
O1 Cu1 O3 C2 . -2.8(2)
Cu1 O1 C1 O2 . 175.7(3)
Cu1 O1 C1 C2 . -6.3(3)
Cu1 O3 C2 O4 . 179.1(3)
Cu1 O3 C2 C1 . 0.2(3)
O2 C1 C2 O4 . 3.3(4)
O1 C1 C2 O4 . -174.8(3)
O2 C1 C2 O3 . -177.7(3)
O1 C1 C2 O3 . 4.2(4)
C7 N1 C3 C4 . 1.0(5)
N1 C3 C4 C5 . 0.5(5)
C3 C4 C5 N2 . 178.9(3)
C3 C4 C5 C6 . -1.7(4)
N2 C5 C6 C7 . -179.1(3)
C4 C5 C6 C7 . 1.6(4)
C3 N1 C7 C6 . -1.1(5)
C5 C6 C7 N1 . -0.2(5)
